data_6000365
loop_
_publ_author_name
'Yamane, H.'
'Shimada, M.'
'Hunter, B. A.'

_publ_section_title
;
 High-temperature neutron diffraction study of Y4Al2O9
;
_journal_name_full 'Journal of Solid State Chemistry'
_journal_page_first 466
_journal_page_last 474
_journal_paper_doi 10.1006/jssc.1998.7998
_journal_volume 141
_journal_year 1998
_chemical_formula_sum 'Al2 O9 Y4'
_space_group_name_H-M_alt 'P 1 21/c 1'
_cell_angle_alpha 90.000
_cell_angle_beta 108.927
_cell_angle_gamma 90.000
_cell_length_a 7.4804
_cell_length_b 10.5461
_cell_length_c 11.2057
_cell_volume 836.21
_diffrn_ambient_temperature 1791.15
_cod_database_code 6000365

loop_
_atom_site_label
_atom_site_fract_x
_atom_site_fract_y
_atom_site_fract_z
? ? ? ?
